data_2010918
loop_
_publ_author_name
'Pavlovi\'c, Gordana'
'Mance, Ana Dunja'
'Jakop\<ci\'c, Kre\<simir'

_publ_section_title
;
 5-Nitro-<i>N</i>-phenyl-2-thiofuramide
;
_journal_issue 5
_journal_name_full 'Acta Crystallographica Section C'
_journal_page_first 604
_journal_page_last 606
_journal_paper_doi 10.1107/S0108270100002882
_journal_volume 56
_journal_year 2000
_chemical_formula_sum 'C11 H8 N2 O3 S'
_chemical_formula_weight 248.25
_chemical_melting_point 414.5(5)
_chemical_name_common 5-nitro-2-thiofuranilide
_chemical_name_systematic
;
 N-phenyl-5-nitro-2-thiofuramide
;
_space_group_IT_number 2
_symmetry_cell_setting triclinic
_symmetry_space_group_name_Hall '-P 1'
_symmetry_space_group_name_H-M 'P -1'
_audit_creation_method SHELXL-97
_cell_angle_alpha 86.06(2)
_cell_angle_beta 88.610(10)
_cell_angle_gamma 76.73(2)
_cell_formula_units_Z 4
_cell_length_a 7.4990(10)
_cell_length_b 9.114(2)
_cell_length_c 16.717(2)
_cell_measurement_reflns_used 28
_cell_measurement_temperature 293(2)
_cell_measurement_theta_max 14.90
_cell_measurement_theta_min 10.05
_cell_volume 1109.4(3)
_computing_cell_refinement STADI4
_computing_data_collection 'STADI4 (Stoe & Cie, 1995a)'
_computing_data_reduction 'X-RED (Stoe & Cie, 1995b)'
_computing_molecular_graphics 'PLATON98 (Spek, 1998)'
_computing_publication_material SHELXL97
_computing_structure_refinement 'SHELXL97 (Sheldrick, 1997)'
_computing_structure_solution 'SHELXS97 (Sheldrick, 1997)'
_diffrn_ambient_temperature 293(2)
_diffrn_measured_fraction_theta_full .985
_diffrn_measured_fraction_theta_max .985
_diffrn_measurement_device 'Philips PW1100 updated by Stoe'
_diffrn_measurement_method '\w scan'
_diffrn_radiation_monochromator 'Planar graphite'
_diffrn_radiation_source 'fine-focus sealed tube'
_diffrn_radiation_type MoK\a
_diffrn_radiation_wavelength .71073
_diffrn_reflns_av_R_equivalents .0000
_diffrn_reflns_av_sigmaI/netI .0396
_diffrn_reflns_limit_h_max 9
_diffrn_reflns_limit_h_min -9
_diffrn_reflns_limit_k_max 11
_diffrn_reflns_limit_k_min -11
_diffrn_reflns_limit_l_max 21
_diffrn_reflns_limit_l_min 0
_diffrn_reflns_number 4817
_diffrn_reflns_theta_full 27.06
_diffrn_reflns_theta_max 27.06
_diffrn_reflns_theta_min 2.44
_diffrn_standards_decay_% 1.6
_diffrn_standards_interval_time 240
_diffrn_standards_number 3
_exptl_absorpt_coefficient_mu .289
_exptl_absorpt_correction_type none
_exptl_crystal_colour red
_exptl_crystal_density_diffrn 1.486
_exptl_crystal_density_meas ?
_exptl_crystal_description prism
_exptl_crystal_F_000 512
_exptl_crystal_size_max .76
_exptl_crystal_size_mid .53
_exptl_crystal_size_min .24
_refine_diff_density_max .227
_refine_diff_density_min -.399
_refine_ls_extinction_coef .024(2)
_refine_ls_extinction_method 'SHELXL97 (Sheldrick, 1997)'
_refine_ls_goodness_of_fit_ref .958
_refine_ls_hydrogen_treatment constr
_refine_ls_matrix_type full
_refine_ls_number_parameters 324
_refine_ls_number_reflns 4817
_refine_ls_number_restraints 0
_refine_ls_restrained_S_all .958
_refine_ls_R_factor_all .0947
_refine_ls_R_factor_gt .0452
_refine_ls_shift/esd_mean .000
_refine_ls_shift/su_max .001
_refine_ls_structure_factor_coef Fsqd
_refine_ls_weighting_details 'w = 1/[\s^2^(Fo^2^)+(0.0666P)^2^+ 0.2951P] where P=(Fo^2^+2Fc^2^)/3'
_refine_ls_weighting_scheme calc
_refine_ls_wR_factor_ref .1304
_reflns_number_gt 2867
_reflns_number_total 4817
_reflns_threshold_expression I>2\s(I)
_cod_data_source_file jz1378.cif
_cod_data_source_block I
_cod_depositor_comments
;
The following automatic conversions were performed:

'_chemical_melting_point' value '414-415' was changed to '414.5(5)' -
the average value was taken and precision was estimated.

Automatic conversion script
Id: cif_fix_values 1646 2011-03-28 12:23:43Z adriana 

The following automatic conversions were performed:

'_chemical_melting_point' value '414-415' was changed to '414.5(5)' -
the average value was taken and precision was estimated.

Automatic conversion script
Id: cif_fix_values 1715 2011-07-08 13:25:40Z adriana 

The following automatic conversions were performed:

'_exptl_crystal_density_meas' value 'not measured' was changed to '?'
- the value is perceived as not measured.

Automatic conversion script
Id: cif_fix_values 3008 2015-01-20 13:52:24Z robertas 

The following automatic conversions were performed:

'_refine_ls_weighting_scheme' value 'calc w =
1/[\s^2^(Fo^2^)+(0.0666P)^2^+ 0.2951P] where P=(Fo^2^+2Fc^2^)/3' was
changed to 'calc'. New tag '_refine_ls_weighting_details' was
created. The value of the new tag was set to 'w =
1/[\s^2^(Fo^2^)+(0.0666P)^2^+ 0.2951P] where P=(Fo^2^+2Fc^2^)/3'.

Automatic conversion script
Id: cif_fix_values 3143 2015-03-26 13:38:13Z robertas 
;
_cod_database_code 2010918
_cod_database_fobs_code 2010918

loop_
_symmetry_equiv_pos_as_xyz
'x, y, z'
'-x, -y, -z'

loop_
_atom_site_label
_atom_site_fract_x
_atom_site_fract_y
_atom_site_fract_z
_atom_site_U_iso_or_equiv
_atom_site_adp_type
_atom_site_calc_flag
_atom_site_refinement_flags
_atom_site_occupancy
_atom_site_disorder_assembly
_atom_site_disorder_group
_atom_site_type_symbol
S11 .21921(10) .27663(8) .33909(4) .0647(2) Uani d . 1 . . S
O11 .0264(2) .34324(18) .11951(9) .0504(4) Uani d . 1 . . O
O21 .0043(4) .1850(3) -.06115(13) .1082(9) Uani d . 1 . . O
O31 -.1266(4) .4076(3) -.02124(13) .0953(8) Uani d . 1 . . O
N11 .0325(3) .5080(2) .24460(11) .0497(5) Uani d . 1 . . N
N21 -.0284(4) .2809(4) -.01048(14) .0752(7) Uani d . 1 . . N
C11 .1156(3) .3611(3) .25642(13) .0452(5) Uani d . 1 . . C
C21 .1175(3) .2720(3) .18686(13) .0447(5) Uani d . 1 . . C
C31 .1979(3) .1264(3) .17305(15) .0549(6) Uani d . 1 . . C
H31 .2673 .0552 .2093 .056(7) Uiso calc R 1 . . H
C41 .1572(4) .1031(3) .09438(16) .0610(7) Uani d . 1 . . C
H41 .1928 .0144 .0679 .076(9) Uiso calc R 1 . . H
C51 .0556(3) .2366(3) .06539(14) .0542(6) Uani d . 1 . . C
C61 .0075(3) .6205(3) .30112(13) .0462(5) Uani d . 1 . . C
C71 .0361(3) .7618(3) .27598(16) .0549(6) Uani d . 1 . . C
H71 .0743 .7804 .2237 .063(8) Uiso calc R 1 . . H
C81 .0073(4) .8744(3) .32914(19) .0658(7) Uani d . 1 . . C
H81 .0253 .9693 .3122 .079(9) Uiso calc R 1 . . H
C91 -.0474(4) .8482(3) .40652(18) .0689(8) Uani d . 1 . . C
H91 -.0646 .9244 .4421 .088(10) Uiso calc R 1 . . H
C101 -.0770(4) .7080(3) .43142(17) .0672(7) Uani d . 1 . . C
H101 -.1152 .6903 .4838 .083(9) Uiso calc R 1 . . H
C111 -.0502(3) .5937(3) .37883(14) .0546(6) Uani d . 1 . . C
H111 -.0709 .4996 .3957 .073(8) Uiso calc R 1 . . H
S12 .39910(11) .27191(8) .84184(4) .0644(2) Uani d . 1 . . S
O12 .5573(2) .34089(16) .61883(9) .0458(4) Uani d . 1 . . O
O22 .6802(3) .4056(2) .47566(12) .0782(6) Uani d . 1 . . O
O32 .6581(3) .1884(3) .43507(12) .0938(7) Uani d . 1 . . O
N12 .4644(3) .5031(2) .74601(11) .0493(5) Uani d . 1 . . N
N22 .6444(3) .2818(3) .48642(13) .0604(6) Uani d . 1 . . N
C12 .4568(3) .3569(2) .75771(13) .0435(5) Uani d . 1 . . C
C22 .5003(3) .2701(2) .68692(13) .0425(5) Uani d . 1 . . C
C32 .4920(3) .1274(3) .67207(14) .0498(6) Uani d . 1 . . C
H32 .4567 .0571 .7083 .056(7) Uiso calc R 1 . . H
C42 .5465(3) .1053(3) .59205(14) .0537(6) Uani d . 1 . . C
H42 .5556 .0183 .5647 .053(7) Uiso calc R 1 . . H
C52 .5826(3) .2372(3) .56351(13) .0472(5) Uani d . 1 . . C
C62 .4331(3) .6144(2) .80357(13) .0456(5) Uani d . 1 . . C
C72 .3309(3) .7584(3) .77938(15) .0528(6) Uani d . 1 . . C
H72 .2809 .7781 .7283 .063(8) Uiso calc R 1 . . H
C82 .3054(4) .8707(3) .83236(17) .0613(7) Uani d . 1 . . C
H82 .2375 .9669 .8170 .077(9) Uiso calc R 1 . . H
C92 .3793(4) .8418(3) .90794(17) .0655(7) Uani d . 1 . . C
H92 .3609 .9184 .9434 .070(8) Uiso calc R 1 . . H
C102 .4807(4) .6995(3) .93123(16) .0648(7) Uani d . 1 . . C
H102 .5301 .6805 .9824 .068(8) Uiso calc R 1 . . H
C112 .5093(3) .5849(3) .87898(14) .0537(6) Uani d . 1 . . C
H112 .5789 .4894 .8944 .040(6) Uiso calc R 1 . . H
H11 -.0072 .5378 .1921 .066(8) Uiso d R 1 . . H
H12 .4792 .5364 .6926 .073(8) Uiso d R 1 . . H

loop_
_atom_site_aniso_label
_atom_site_aniso_U_11
_atom_site_aniso_U_22
_atom_site_aniso_U_33
_atom_site_aniso_U_12
_atom_site_aniso_U_13
_atom_site_aniso_U_23
S11 .0773(5) .0611(4) .0446(4) .0048(3) -.0089(3) .0061(3)
O11 .0546(9) .0556(10) .0439(9) -.0205(7) -.0048(7) .0056(7)
O21 .138(2) .155(2) .0524(12) -.0713(19) -.0039(13) -.0224(15)
O31 .1173(19) .1049(19) .0769(15) -.0594(16) -.0457(13) .0325(13)
N11 .0580(12) .0486(11) .0407(10) -.0093(9) -.0086(9) .0040(8)
N21 .0883(18) .108(2) .0479(13) -.0628(17) -.0074(12) .0078(14)
C11 .0413(12) .0495(13) .0430(12) -.0097(10) .0023(9) .0054(10)
C21 .0439(12) .0505(13) .0405(11) -.0155(10) -.0012(9) .0069(10)
C31 .0529(14) .0544(15) .0569(15) -.0120(11) .0007(11) -.0012(12)
C41 .0579(15) .0664(17) .0619(16) -.0185(13) .0090(12) -.0158(14)
C51 .0565(15) .0718(17) .0437(13) -.0339(13) .0020(11) -.0039(12)
C61 .0415(12) .0477(13) .0473(13) -.0070(9) -.0072(9) .0029(10)
C71 .0527(14) .0539(15) .0572(15) -.0117(11) -.0065(11) .0038(12)
C81 .0589(16) .0517(16) .086(2) -.0098(12) -.0157(14) -.0041(14)
C91 .0594(16) .0712(19) .0717(19) .0014(14) -.0186(14) -.0223(16)
C101 .0587(16) .085(2) .0480(15) .0046(14) -.0042(12) -.0042(14)
C111 .0528(14) .0563(15) .0508(14) -.0064(11) .0007(11) .0036(12)
S12 .0957(5) .0594(4) .0460(4) -.0368(4) .0006(3) .0053(3)
O12 .0497(9) .0416(9) .0445(9) -.0085(7) -.0030(7) .0033(7)
O22 .0798(14) .0716(14) .0740(13) -.0069(10) .0176(10) .0188(11)
O32 .1171(19) .1118(18) .0523(12) -.0225(14) .0095(11) -.0193(13)
N12 .0628(12) .0426(11) .0422(10) -.0128(9) .0025(9) .0017(8)
N22 .0557(13) .0706(15) .0473(12) -.0013(11) .0002(9) .0044(11)
C12 .0439(12) .0438(12) .0439(12) -.0137(9) -.0056(9) .0030(10)
C22 .0406(12) .0432(12) .0427(12) -.0097(9) -.0073(9) .0072(9)
C32 .0557(14) .0467(13) .0500(13) -.0190(11) -.0133(11) .0060(10)
C42 .0621(15) .0472(14) .0531(14) -.0135(11) -.0117(11) -.0056(11)
C52 .0441(12) .0529(14) .0422(12) -.0066(10) -.0088(9) .0011(10)
C62 .0470(13) .0449(13) .0473(13) -.0166(10) .0051(10) -.0004(10)
C72 .0505(14) .0507(14) .0568(15) -.0130(10) .0028(11) .0034(11)
C82 .0609(16) .0484(15) .0749(18) -.0140(12) .0171(13) -.0071(13)
C92 .0754(18) .0635(17) .0669(18) -.0320(14) .0271(14) -.0235(15)
C102 .0808(19) .0753(19) .0483(15) -.0385(16) .0033(13) -.0042(14)
C112 .0613(15) .0503(14) .0516(14) -.0185(12) -.0034(11) .0022(11)

loop_
_atom_type_symbol
_atom_type_description
_atom_type_scat_dispersion_real
_atom_type_scat_dispersion_imag
_atom_type_scat_source
C C .0033 .0016 'International Tables Vol C Tables 4.2.6.8 and 6.1.1.4'
S S .1246 .1234 'International Tables Vol C Tables 4.2.6.8 and 6.1.1.4'
N N .0061 .0033 'International Tables Vol C Tables 4.2.6.8 and 6.1.1.4'
O O .0106 .0060 'International Tables Vol C Tables 4.2.6.8 and 6.1.1.4'
H H .0000 .0000 'International Tables Vol C Tables 4.2.6.8 and 6.1.1.4'

loop_
_geom_angle_atom_site_label_1
_geom_angle_atom_site_label_2
_geom_angle_atom_site_label_3
_geom_angle
_geom_angle_publ_flag
C51 O11 C21 104.58(18) no
C11 N11 C61 127.37(19) yes
O31 N21 O21 124.9(3) no
O31 N21 C51 119.0(3) no
O21 N21 C51 116.1(3) no
N11 C11 C21 114.81(19) yes
N11 C11 S11 126.59(18) yes
C21 C11 S11 118.56(17) yes
C31 C21 O11 109.9(2) no
C31 C21 C11 132.4(2) no
O11 C21 C11 117.65(19) no
C21 C31 C41 107.5(2) no
C51 C41 C31 105.0(2) no
C41 C51 O11 113.0(2) no
C41 C51 N21 130.9(3) no
O11 C51 N21 116.1(3) no
C111 C61 C71 120.0(2) no
C111 C61 N11 121.6(2) no
C71 C61 N11 118.4(2) no
C81 C71 C61 119.5(3) no
C91 C81 C71 120.9(3) no
C81 C91 C101 119.6(3) no
C91 C101 C111 120.4(3) no
C61 C111 C101 119.6(2) no
C52 O12 C22 104.90(17) no
C12 N12 C62 127.53(19) yes
O22 N22 O32 125.1(2) no
O22 N22 C52 119.2(2) no
O32 N22 C52 115.8(2) no
N12 C12 C22 114.54(19) yes
N12 C12 S12 126.66(18) yes
C22 C12 S12 118.78(16) yes
C32 C22 O12 109.7(2) no
C32 C22 C12 132.5(2) no
O12 C22 C12 117.75(18) no
C22 C32 C42 107.5(2) no
C52 C42 C32 105.0(2) no
C42 C52 O12 112.9(2) no
C42 C52 N22 130.7(2) no
O12 C52 N22 116.4(2) no
C112 C62 C72 120.8(2) no
C112 C62 N12 121.7(2) no
C72 C62 N12 117.4(2) no
C82 C72 C62 118.9(2) no
C72 C82 C92 120.6(3) no
C82 C92 C102 120.1(3) no
C92 C102 C112 120.5(3) no
C62 C112 C102 119.1(2) no

loop_
_geom_bond_atom_site_label_1
_geom_bond_atom_site_label_2
_geom_bond_site_symmetry_2
_geom_bond_distance
_geom_bond_publ_flag
S11 C11 . 1.655(2) yes
O11 C51 . 1.351(3) yes
O11 C21 . 1.374(3) yes
O21 N21 . 1.239(4) no
O31 N21 . 1.223(4) no
N11 C11 . 1.344(3) yes
N11 C61 . 1.419(3) yes
N21 C51 . 1.421(3) no
C11 C21 . 1.461(3) no
C21 C31 . 1.359(3) no
C31 C41 . 1.398(4) no
C41 C51 . 1.345(4) no
C61 C111 . 1.383(3) no
C61 C71 . 1.389(3) no
C71 C81 . 1.380(4) no
C81 C91 . 1.370(4) no
C91 C101 . 1.381(4) no
C101 C111 . 1.386(4) no
S12 C12 . 1.655(2) yes
O12 C52 . 1.347(3) yes
O12 C22 . 1.377(2) yes
O22 N22 . 1.219(3) no
O32 N22 . 1.236(3) no
N12 C12 . 1.348(3) yes
N12 C62 . 1.422(3) yes
N22 C52 . 1.424(3) no
C12 C22 . 1.458(3) no
C22 C32 . 1.356(3) no
C32 C42 . 1.403(3) no
C42 C52 . 1.345(3) no
C62 C112 . 1.380(3) no
C62 C72 . 1.398(3) no
C72 C82 . 1.376(4) no
C82 C92 . 1.376(4) no
C92 C102 . 1.380(4) no
C102 C112 . 1.383(4) no

loop_
_geom_hbond_atom_site_label_D
_geom_hbond_atom_site_label_H
_geom_hbond_atom_site_label_A
_geom_hbond_site_symmetry_A
_geom_hbond_distance_DH
_geom_hbond_distance_HA
_geom_hbond_distance_DA
_geom_hbond_angle_DHA
_geom_hbond_publ_flag
N11 H11 O11 . .94 2.18 2.664(2) 111 yes
N12 H12 O12 . .94 2.20 2.661(2) 110 yes
C111 H111 O22 1_455 .93 2.54 3.271(3) 136 yes
C112 H112 O31 1_656 .93 2.58 3.267(4) 131 yes

loop_
_geom_torsion_atom_site_label_1
_geom_torsion_atom_site_label_2
_geom_torsion_atom_site_label_3
_geom_torsion_atom_site_label_4
_geom_torsion
_geom_torsion_publ_flag
C61 N11 C11 C21 179.0(2) no
C61 N11 C11 S11 -3.4(3) no
C51 O11 C21 C31 -.3(2) no
C51 O11 C21 C11 178.32(18) no
N11 C11 C21 C31 174.3(2) no
S11 C11 C21 C31 -3.5(3) no
N11 C11 C21 O11 -4.0(3) no
S11 C11 C21 O11 178.27(15) no
O11 C21 C31 C41 .0(3) no
C11 C21 C31 C41 -178.4(2) no
C21 C31 C41 C51 .4(3) no
C31 C41 C51 O11 -.6(3) no
C31 C41 C51 N21 -178.5(2) no
C21 O11 C51 C41 .6(2) no
C21 O11 C51 N21 178.85(19) no
O31 N21 C51 C41 174.7(3) no
O21 N21 C51 C41 -4.9(4) no
O31 N21 C51 O11 -3.2(3) no
O21 N21 C51 O11 177.3(2) no
C11 N11 C61 C111 -44.6(3) no
C11 N11 C61 C71 137.8(2) no
C111 C61 C71 C81 .3(3) no
N11 C61 C71 C81 178.1(2) no
C61 C71 C81 C91 .6(4) no
C71 C81 C91 C101 -1.0(4) no
C81 C91 C101 C111 .5(4) no
C71 C61 C111 C101 -.8(3) no
N11 C61 C111 C101 -178.5(2) no
C91 C101 C111 C61 .4(4) no
C62 N12 C12 C22 -178.57(19) no
C62 N12 C12 S12 3.1(3) no
C52 O12 C22 C32 .0(2) no
C52 O12 C22 C12 -178.40(17) no
N12 C12 C22 C32 -173.1(2) no
S12 C12 C22 C32 5.4(3) no
N12 C12 C22 O12 4.9(3) no
S12 C12 C22 O12 -176.63(14) no
O12 C22 C32 C42 .4(2) no
C12 C22 C32 C42 178.4(2) no
C22 C32 C42 C52 -.6(3) no
C32 C42 C52 O12 .6(3) no
C32 C42 C52 N22 179.5(2) no
C22 O12 C52 C42 -.4(2) no
C22 O12 C52 N22 -179.41(18) no
O22 N22 C52 C42 -175.0(2) no
O32 N22 C52 C42 4.7(4) no
O22 N22 C52 O12 3.9(3) no
O32 N22 C52 O12 -176.5(2) no
C12 N12 C62 C112 45.7(3) no
C12 N12 C62 C72 -138.1(2) no
C112 C62 C72 C82 -.7(3) no
N12 C62 C72 C82 -177.0(2) no
C62 C72 C82 C92 .0(4) no
C72 C82 C92 C102 .2(4) no
C82 C92 C102 C112 .2(4) no
C72 C62 C112 C102 1.1(3) no
N12 C62 C112 C102 177.2(2) no
C92 C102 C112 C62 -.8(4) no

loop_
_cod_related_entry_id
_cod_related_entry_database
_cod_related_entry_code
1 ChemSpider 4581750
